data_7029501
loop_
_publ_author_name
'Zhang, Haixia'
'Lin, Shuang-Yan'
'Xue, Shufang'
'Wang, Chao'
'Tang, Jinkui'

_publ_section_title
;
 Acetato-bridged dinuclear lanthanide complexes with single molecule
 magnet behaviour for the Dy2 species.
;
_journal_issue 16
_journal_name_full 'Dalton transactions (Cambridge, England : 2003)'
_journal_page_first 6262
_journal_page_last 6268
_journal_paper_doi 10.1039/c3dt53366b
_journal_volume 43
_journal_year 2014
_chemical_formula_sum 'C38 H56 N6 O20 S2 Tm2'
_chemical_formula_weight 1318.87
_chemical_name_systematic
; 
 ? 
;
_space_group_IT_number 2
_symmetry_cell_setting triclinic
_symmetry_space_group_name_Hall '-P 1'
_symmetry_space_group_name_H-M 'P -1'
_atom_sites_solution_hydrogens geom
_atom_sites_solution_primary direct
_atom_sites_solution_secondary difmap
_audit_creation_method SHELXL-97
_cell_angle_alpha 111.464(2)
_cell_angle_beta 92.422(2)
_cell_angle_gamma 91.767(2)
_cell_formula_units_Z 1
_cell_length_a 9.3882(12)
_cell_length_b 10.9654(14)
_cell_length_c 13.1679(16)
_cell_measurement_reflns_used 5020
_cell_measurement_temperature 293(2)
_cell_measurement_theta_max 26.20
_cell_measurement_theta_min 2.66
_cell_volume 1258.9(3)
_computing_cell_refinement 'Bruker SMART'
_computing_data_collection 'Bruker SMART'
_computing_data_reduction 'Bruker SAINT'
_computing_molecular_graphics 'Bruker SHELXTL'
_computing_publication_material 'Bruker SHELXTL'
_computing_structure_refinement 'SHELXL-97 (Sheldrick, 1997)'
_computing_structure_solution 'SHELXS-97 (Sheldrick, 1990)'
_diffrn_ambient_temperature 293(2)
_diffrn_measured_fraction_theta_full 0.976
_diffrn_measured_fraction_theta_max 0.976
_diffrn_measurement_device_type 'CCD area detector'
_diffrn_measurement_method 'phi and omega scans'
_diffrn_radiation_monochromator graphite
_diffrn_radiation_source 'fine-focus sealed tube'
_diffrn_radiation_type MoK\a
_diffrn_radiation_wavelength 0.71073
_diffrn_reflns_av_R_equivalents 0.0209
_diffrn_reflns_av_unetI/netI 0.0435
_diffrn_reflns_limit_h_max 11
_diffrn_reflns_limit_h_min -11
_diffrn_reflns_limit_k_max 13
_diffrn_reflns_limit_k_min -13
_diffrn_reflns_limit_l_max 16
_diffrn_reflns_limit_l_min -10
_diffrn_reflns_number 7023
_diffrn_reflns_theta_full 26.20
_diffrn_reflns_theta_max 26.20
_diffrn_reflns_theta_min 1.66
_exptl_absorpt_coefficient_mu 3.662
_exptl_absorpt_correction_T_max 0.5919
_exptl_absorpt_correction_T_min 0.5279
_exptl_absorpt_correction_type multi-scan
_exptl_absorpt_process_details '(Sadabs; Bruker,2000)'
_exptl_crystal_colour yellow
_exptl_crystal_density_diffrn 1.740
_exptl_crystal_density_method 'not measured'
_exptl_crystal_description block
_exptl_crystal_F_000 656
_exptl_crystal_size_max 0.20
_exptl_crystal_size_mid 0.18
_exptl_crystal_size_min 0.16
_refine_diff_density_max 0.665
_refine_diff_density_min -0.641
_refine_diff_density_rms 0.107
_refine_ls_extinction_method none
_refine_ls_goodness_of_fit_ref 1.053
_refine_ls_hydrogen_treatment mixed
_refine_ls_matrix_type full
_refine_ls_number_parameters 316
_refine_ls_number_reflns 4934
_refine_ls_number_restraints 3
_refine_ls_restrained_S_all 1.054
_refine_ls_R_factor_all 0.0371
_refine_ls_R_factor_gt 0.0310
_refine_ls_shift/su_max 0.002
_refine_ls_shift/su_mean 0.000
_refine_ls_structure_factor_coef Fsqd
_refine_ls_weighting_details 'calc w=1/[\s^2^(Fo^2^)+(0.0387P)^2^+0.0000P] where P=(Fo^2^+2Fc^2^)/3'
_refine_ls_weighting_scheme calc
_refine_ls_wR_factor_gt 0.0729
_refine_ls_wR_factor_ref 0.0765
_reflns_number_gt 4341
_reflns_number_total 4934
_reflns_threshold_expression >2sigma(I)
_cod_data_source_file c3dt53366b2.cif
_cod_data_source_block Tm2
_cod_original_sg_symbol_H-M P-1
_cod_database_code 7029501

loop_
_symmetry_equiv_pos_as_xyz
'x, y, z'
'-x, -y, -z'

loop_
_atom_site_label
_atom_site_type_symbol
_atom_site_fract_x
_atom_site_fract_y
_atom_site_fract_z
_atom_site_U_iso_or_equiv
_atom_site_adp_type
_atom_site_occupancy
_atom_site_symmetry_multiplicity
_atom_site_calc_flag
_atom_site_refinement_flags
Tm1 Tm 0.87093(2) 0.974045(18) 0.361152(14) 0.03185(8) Uani 1 1 d .
N1 N 0.2982(4) 0.6120(4) 0.0192(3) 0.0447(10) Uani 1 1 d .
N3 N 0.8557(4) 0.8592(4) 0.1589(3) 0.0356(9) Uani 1 1 d .
O1 O 0.6521(3) 0.8652(4) 0.2878(2) 0.0497(9) Uani 1 1 d .
O2 O 1.0917(3) 0.9704(3) 0.3063(2) 0.0384(7) Uani 1 1 d .
O3 O 0.8791(4) 1.1514(3) 0.2812(3) 0.0542(9) Uani 1 1 d .
O4 O 0.7037(4) 1.1427(4) 0.3808(4) 0.0650(11) Uani 1 1 d .
O5 O 0.8967(4) 0.7441(3) 0.3360(2) 0.0436(8) Uani 1 1 d .
O6 O 1.0194(3) 0.8712(3) 0.4830(2) 0.0399(8) Uani 1 1 d .
O7 O 0.7385(3) 0.9729(3) 0.5067(2) 0.0410(8) Uani 1 1 d .
O8 O 0.5252(5) 0.7950(4) 0.4950(4) 0.0796(14) Uani 1 1 d .
H8 H 0.4613 0.8102 0.5379 0.119 Uiso 1 1 calc R
O9 O 0.0352(6) 0.3318(5) 0.2230(5) 0.0899(15) Uani 1 1 d .
H9 H -0.0006 0.2663 0.2299 0.135 Uiso 1 1 calc R
O10 O 0.8929(4) 0.5075(4) 0.1552(3) 0.0581(10) Uani 1 1 d .
S1 S 0.52829(15) 0.64584(14) -0.07565(10) 0.0491(3) Uani 1 1 d D
H1 H 0.4503(14) 0.638(5) -0.1478(13) 0.074 Uiso 1 1 d D
C5 C 0.4375(5) 0.6664(4) 0.0375(3) 0.0362(10) Uani 1 1 d D
C4 C 0.2121(5) 0.6169(5) 0.0990(4) 0.0513(13) Uani 1 1 d .
H4 H 0.1208 0.5772 0.0809 0.062 Uiso 1 1 calc R
C3 C 0.2560(6) 0.6793(5) 0.2063(5) 0.0504(13) Uani 1 1 d .
H3 H 0.1962 0.6823 0.2616 0.060 Uiso 1 1 calc R
C2 C 0.3929(5) 0.7384(5) 0.2306(4) 0.0442(12) Uani 1 1 d .
H2 H 0.4240 0.7829 0.3032 0.053 Uiso 1 1 calc R
C1 C 0.4834(5) 0.7325(4) 0.1495(4) 0.0365(10) Uani 1 1 d .
C6 C 0.6258(5) 0.8010(4) 0.1891(4) 0.0379(11) Uani 1 1 d .
N2 N 0.7248(4) 0.7932(4) 0.1185(3) 0.0425(10) Uani 1 1 d .
H3A H 0.7085 0.7486 0.0499 0.051 Uiso 1 1 calc R
C7 C 0.9456(5) 0.8572(4) 0.0879(4) 0.0389(11) Uani 1 1 d .
H7 H 0.9170 0.8123 0.0148 0.047 Uiso 1 1 calc R
C8 C 1.0869(5) 0.9185(4) 0.1117(3) 0.0368(11) Uani 1 1 d .
C9 C 1.1630(6) 0.9213(5) 0.0224(4) 0.0474(12) Uani 1 1 d .
H9A H 1.1206 0.8828 -0.0478 0.057 Uiso 1 1 calc R
C10 C 1.2985(6) 0.9793(5) 0.0361(4) 0.0528(14) Uani 1 1 d .
H10 H 1.3461 0.9827 -0.0234 0.063 Uiso 1 1 calc R
C11 C 1.3615(6) 1.0323(5) 0.1406(4) 0.0528(14) Uani 1 1 d .
H11 H 1.4531 1.0712 0.1508 0.063 Uiso 1 1 calc R
C12 C 1.2939(5) 1.0295(5) 0.2295(4) 0.0463(12) Uani 1 1 d .
H12 H 1.3408 1.0654 0.2984 0.056 Uiso 1 1 calc R
C13 C 1.1535(5) 0.9729(4) 0.2190(4) 0.0359(10) Uani 1 1 d .
C14 C 0.7627(6) 1.1940(5) 0.3210(4) 0.0470(12) Uani 1 1 d .
C16 C 0.6970(7) 1.3063(6) 0.2999(6) 0.0717(18) Uani 1 1 d .
H16A H 0.5958 1.3023 0.3074 0.108 Uiso 1 1 calc R
H16B H 0.7150 1.3007 0.2271 0.108 Uiso 1 1 calc R
H16C H 0.7381 1.3878 0.3516 0.108 Uiso 1 1 calc R
C15 C 0.9690(5) 0.7584(4) 0.4211(4) 0.0370(11) Uani 1 1 d .
C17 C 0.9991(8) 0.6441(5) 0.4523(5) 0.075(2) Uani 1 1 d .
H17A H 0.9516 0.5664 0.3999 0.113 Uiso 1 1 calc R
H17B H 0.9649 0.6590 0.5234 0.113 Uiso 1 1 calc R
H17C H 1.1001 0.6332 0.4539 0.113 Uiso 1 1 calc R
C18 C 0.5468(10) 0.6612(8) 0.4543(7) 0.104(3) Uani 1 1 d .
H18A H 0.6150 0.6423 0.3989 0.156 Uiso 1 1 calc R
H18B H 0.4581 0.6136 0.4233 0.156 Uiso 1 1 calc R
H18C H 0.5823 0.6355 0.5125 0.156 Uiso 1 1 calc R
C19 C 0.1795(9) 0.3453(7) 0.2560(7) 0.100(3) Uani 1 1 d .
H19A H 0.2172 0.4299 0.2614 0.149 Uiso 1 1 calc R
H19B H 0.2299 0.2781 0.2035 0.149 Uiso 1 1 calc R
H19C H 0.1909 0.3372 0.3261 0.149 Uiso 1 1 calc R

loop_
_atom_site_aniso_label
_atom_site_aniso_U_11
_atom_site_aniso_U_22
_atom_site_aniso_U_33
_atom_site_aniso_U_23
_atom_site_aniso_U_13
_atom_site_aniso_U_12
Tm1 0.03053(12) 0.03561(12) 0.02941(12) 0.01249(8) 0.00108(8) -0.00436(8)
N1 0.036(2) 0.045(2) 0.055(3) 0.023(2) -0.0086(19) -0.0055(19)
N3 0.036(2) 0.041(2) 0.0316(19) 0.0163(16) -0.0030(16) -0.0081(17)
O1 0.0358(19) 0.072(2) 0.0327(18) 0.0108(16) -0.0003(15) -0.0127(18)
O2 0.0335(18) 0.0510(19) 0.0334(16) 0.0190(14) 0.0031(13) -0.0041(15)
O3 0.062(3) 0.051(2) 0.055(2) 0.0240(17) 0.0090(19) 0.0079(19)
O4 0.049(2) 0.075(3) 0.098(3) 0.061(2) 0.015(2) 0.013(2)
O5 0.055(2) 0.0420(18) 0.0339(17) 0.0157(14) -0.0070(16) -0.0051(16)
O6 0.046(2) 0.0328(17) 0.0352(17) 0.0068(13) 0.0019(15) -0.0075(15)
O7 0.0353(18) 0.054(2) 0.0359(17) 0.0198(15) 0.0040(14) -0.0044(15)
O8 0.070(3) 0.075(3) 0.085(3) 0.017(2) 0.027(2) -0.016(2)
O9 0.088(4) 0.077(3) 0.121(4) 0.056(3) 0.005(3) -0.007(3)
O10 0.060(2) 0.057(2) 0.048(2) 0.0119(17) -0.0156(18) -0.0127(19)
S1 0.0502(8) 0.0601(8) 0.0362(6) 0.0183(6) -0.0062(6) -0.0077(6)
C5 0.036(3) 0.032(2) 0.044(3) 0.019(2) -0.008(2) -0.001(2)
C4 0.032(3) 0.055(3) 0.068(4) 0.026(3) -0.008(3) -0.009(2)
C3 0.039(3) 0.057(3) 0.058(3) 0.025(3) 0.004(2) -0.005(3)
C2 0.039(3) 0.048(3) 0.045(3) 0.018(2) 0.000(2) -0.001(2)
C1 0.037(3) 0.034(2) 0.041(3) 0.018(2) -0.004(2) -0.003(2)
C6 0.032(3) 0.043(3) 0.039(3) 0.016(2) -0.001(2) -0.004(2)
N2 0.039(2) 0.052(2) 0.032(2) 0.0125(18) -0.0038(17) -0.0136(19)
C7 0.042(3) 0.043(3) 0.030(2) 0.011(2) -0.001(2) -0.004(2)
C8 0.042(3) 0.041(3) 0.029(2) 0.0135(19) 0.008(2) 0.002(2)
C9 0.052(3) 0.055(3) 0.039(3) 0.021(2) 0.011(2) 0.006(3)
C10 0.053(3) 0.064(3) 0.049(3) 0.029(3) 0.021(3) 0.002(3)
C11 0.041(3) 0.060(3) 0.062(3) 0.026(3) 0.018(3) -0.002(3)
C12 0.037(3) 0.056(3) 0.045(3) 0.017(2) 0.006(2) -0.002(2)
C13 0.037(3) 0.034(2) 0.039(2) 0.0149(19) 0.008(2) 0.005(2)
C14 0.048(3) 0.048(3) 0.046(3) 0.021(2) -0.014(2) -0.004(3)
C16 0.065(4) 0.073(4) 0.095(5) 0.053(4) -0.003(4) 0.013(3)
C15 0.045(3) 0.030(2) 0.038(3) 0.013(2) 0.011(2) 0.000(2)
C17 0.122(6) 0.041(3) 0.062(4) 0.023(3) -0.025(4) -0.007(3)
C18 0.102(7) 0.099(6) 0.132(7) 0.063(6) 0.029(6) 0.019(5)
C19 0.090(6) 0.084(5) 0.141(8) 0.056(5) 0.041(6) 0.017(5)

loop_
_atom_type_symbol
_atom_type_description
_atom_type_scat_dispersion_real
_atom_type_scat_dispersion_imag
_atom_type_scat_source
C C 0.0033 0.0016 'International Tables Vol C Tables 4.2.6.8 and 6.1.1.4'
H H 0.0000 0.0000 'International Tables Vol C Tables 4.2.6.8 and 6.1.1.4'
N N 0.0061 0.0033 'International Tables Vol C Tables 4.2.6.8 and 6.1.1.4'
O O 0.0106 0.0060 'International Tables Vol C Tables 4.2.6.8 and 6.1.1.4'
S S 0.1246 0.1234 'International Tables Vol C Tables 4.2.6.8 and 6.1.1.4'
Tm Tm -0.3139 5.2483 'International Tables Vol C Tables 4.2.6.8 and 6.1.1.4'

loop_
_geom_angle_atom_site_label_1
_geom_angle_atom_site_label_2
_geom_angle_atom_site_label_3
_geom_angle
_geom_angle_site_symmetry_1
_geom_angle_site_symmetry_3
O2 Tm1 O6 80.95(11) . 2_776
O2 Tm1 O1 136.46(11) . .
O6 Tm1 O1 142.58(11) 2_776 .
O2 Tm1 O7 143.17(11) . .
O6 Tm1 O7 73.35(10) 2_776 .
O1 Tm1 O7 72.63(11) . .
O2 Tm1 O4 126.87(12) . .
O6 Tm1 O4 83.28(13) 2_776 .
O1 Tm1 O4 73.95(14) . .
O7 Tm1 O4 76.22(12) . .
O2 Tm1 O5 86.09(11) . .
O6 Tm1 O5 116.93(11) 2_776 .
O1 Tm1 O5 73.36(12) . .
O7 Tm1 O5 82.66(11) . .
O4 Tm1 O5 145.08(13) . .
O2 Tm1 N3 72.99(11) . .
O6 Tm1 N3 150.03(11) 2_776 .
O1 Tm1 N3 65.12(11) . .
O7 Tm1 N3 136.57(11) . .
O4 Tm1 N3 100.55(14) . .
O5 Tm1 N3 76.33(11) . .
O2 Tm1 O3 76.50(12) . .
O6 Tm1 O3 86.22(11) 2_776 .
O1 Tm1 O3 101.73(13) . .
O7 Tm1 O3 126.33(12) . .
O4 Tm1 O3 52.02(12) . .
O5 Tm1 O3 148.60(11) . .
N3 Tm1 O3 73.69(12) . .
O2 Tm1 O6 75.47(10) . .
O6 Tm1 O6 66.48(12) 2_776 .
O1 Tm1 O6 114.83(11) . .
O7 Tm1 O6 70.31(11) . .
O4 Tm1 O6 139.81(12) . .
O5 Tm1 O6 50.53(10) . .
N3 Tm1 O6 118.97(11) . .
O3 Tm1 O6 143.36(11) . .
C4 N1 C5 124.0(4) . .
C7 N3 N2 116.3(4) . .
C7 N3 Tm1 130.4(3) . .
N2 N3 Tm1 113.2(2) . .
C6 O1 Tm1 123.9(3) . .
C13 O2 Tm1 137.0(3) . .
C14 O3 Tm1 91.7(3) . .
C14 O4 Tm1 97.3(3) . .
C15 O5 Tm1 99.5(3) . .
C15 O6 Tm1 156.4(3) . 2_776
C15 O6 Tm1 88.9(3) . .
Tm1 O6 Tm1 113.52(12) 2_776 .
C18 O8 H8 109.5 . .
C19 O9 H9 109.5 . .
C5 S1 H1 110.1(8) . .
N1 C5 C1 115.1(4) . .
N1 C5 S1 115.9(3) . .
C1 C5 S1 129.0(3) . .
N1 C4 C3 121.1(5) . .
N1 C4 H4 119.5 . .
C3 C4 H4 119.5 . .
C4 C3 C2 118.1(5) . .
C4 C3 H3 121.0 . .
C2 C3 H3 121.0 . .
C1 C2 C3 121.5(5) . .
C1 C2 H2 119.2 . .
C3 C2 H2 119.2 . .
C2 C1 C5 120.2(4) . .
C2 C1 C6 114.9(4) . .
C5 C1 C6 124.9(4) . .
O1 C6 N2 119.9(4) . .
O1 C6 C1 120.3(4) . .
N2 C6 C1 119.8(4) . .
C6 N2 N3 117.9(4) . .
C6 N2 H3A 121.1 . .
N3 N2 H3A 121.1 . .
N3 C7 C8 125.5(4) . .
N3 C7 H7 117.2 . .
C8 C7 H7 117.2 . .
C9 C8 C13 119.2(4) . .
C9 C8 C7 117.2(4) . .
C13 C8 C7 123.6(4) . .
C10 C9 C8 122.0(5) . .
C10 C9 H9A 119.0 . .
C8 C9 H9A 119.0 . .
C9 C10 C11 118.2(4) . .
C9 C10 H10 120.9 . .
C11 C10 H10 120.9 . .
C12 C11 C10 122.2(5) . .
C12 C11 H11 118.9 . .
C10 C11 H11 118.9 . .
C11 C12 C13 121.3(5) . .
C11 C12 H12 119.4 . .
C13 C12 H12 119.4 . .
O2 C13 C12 119.9(4) . .
O2 C13 C8 123.0(4) . .
C12 C13 C8 117.1(4) . .
O4 C14 O3 118.9(5) . .
O4 C14 C16 120.4(5) . .
O3 C14 C16 120.7(5) . .
C14 C16 H16A 109.5 . .
C14 C16 H16B 109.5 . .
H16A C16 H16B 109.5 . .
C14 C16 H16C 109.5 . .
H16A C16 H16C 109.5 . .
H16B C16 H16C 109.5 . .
O5 C15 O6 120.5(4) . .
O5 C15 C17 120.9(4) . .
O6 C15 C17 118.6(5) . .
C15 C17 H17A 109.5 . .
C15 C17 H17B 109.5 . .
H17A C17 H17B 109.5 . .
C15 C17 H17C 109.5 . .
H17A C17 H17C 109.5 . .
H17B C17 H17C 109.5 . .
O8 C18 H18A 109.5 . .
O8 C18 H18B 109.5 . .
H18A C18 H18B 109.5 . .
O8 C18 H18C 109.5 . .
H18A C18 H18C 109.5 . .
H18B C18 H18C 109.5 . .
O9 C19 H19A 109.5 . .
O9 C19 H19B 109.5 . .
H19A C19 H19B 109.5 . .
O9 C19 H19C 109.5 . .
H19A C19 H19C 109.5 . .
H19B C19 H19C 109.5 . .

loop_
_geom_bond_atom_site_label_1
_geom_bond_atom_site_label_2
_geom_bond_distance
_geom_bond_site_symmetry_2
Tm1 O2 2.220(3) .
Tm1 O6 2.306(3) 2_776
Tm1 O1 2.328(3) .
Tm1 O7 2.332(3) .
Tm1 O4 2.411(4) .
Tm1 O5 2.441(3) .
Tm1 N3 2.490(3) .
Tm1 O3 2.528(3) .
Tm1 O6 2.649(3) .
N1 C4 1.339(6) .
N1 C5 1.394(6) .
N3 C7 1.280(5) .
N3 N2 1.388(5) .
O1 C6 1.240(5) .
O2 C13 1.318(5) .
O3 C14 1.260(6) .
O4 C14 1.258(6) .
O5 C15 1.241(6) .
O6 C15 1.270(5) .
O6 Tm1 2.306(3) 2_776
O8 C18 1.390(8) .
O8 H8 0.8200 .
O9 C19 1.391(9) .
O9 H9 0.8200 .
S1 C5 1.694(4) .
S1 H1 1.1500(10) .
C5 C1 1.426(6) .
C4 C3 1.364(7) .
C4 H4 0.9300 .
C3 C2 1.392(7) .
C3 H3 0.9300 .
C2 C1 1.376(6) .
C2 H2 0.9300 .
C1 C6 1.488(6) .
C6 N2 1.324(6) .
N2 H3A 0.8600 .
C7 C8 1.437(6) .
C7 H7 0.9300 .
C8 C9 1.411(6) .
C8 C13 1.424(6) .
C9 C10 1.379(7) .
C9 H9A 0.9300 .
C10 C11 1.381(7) .
C10 H10 0.9300 .
C11 C12 1.364(6) .
C11 H11 0.9300 .
C12 C13 1.419(6) .
C12 H12 0.9300 .
C14 C16 1.503(7) .
C16 H16A 0.9600 .
C16 H16B 0.9600 .
C16 H16C 0.9600 .
C15 C17 1.486(7) .
C17 H17A 0.9600 .
C17 H17B 0.9600 .
C17 H17C 0.9600 .
C18 H18A 0.9600 .
C18 H18B 0.9600 .
C18 H18C 0.9600 .
C19 H19A 0.9600 .
C19 H19B 0.9600 .
C19 H19C 0.9600 .
